data_2231501
loop_
_publ_author_name
'Tahir, M. Nawaz'
'Shad, Hazoor Ahmad'
'Tariq, Riaz H.'

_publ_section_title
;
 2-{(<i>E</i>)-[(4-Methylphenyl)imino]methyl}-4-nitrophenol--2-{(<i>E</i>)-[(4-methylphenyl)iminio]methyl}-4-nitrophenolate
 (0.60/0.40)
;
_journal_coeditor_code HB6352
_journal_issue 9
_journal_name_full 'Acta Crystallographica Section E'
_journal_page_first o2319
_journal_paper_doi 10.1107/S1600536811032028
_journal_volume 67
_journal_year 2011
_chemical_formula_iupac '0.6C14 H12 N2 O3, 0.4C14 H12 N2 O3'
_chemical_formula_moiety '0.6(C14 H12 N2 O3), 0.4(C14 H12 N2 O3)'
_chemical_formula_sum 'C14 H12 N2 O3'
_chemical_formula_weight 256.26
_chemical_name_systematic
;
2-{(<i>E</i>)-[(4-Methylphenyl)imino]methyl}-4-nitrophenol--
2-{(<i>E</i>)-[(4-methylphenyl)iminio]methyl}-4-nitrophenolate (0.60/0.40)
;
_space_group_IT_number 14
_symmetry_cell_setting monoclinic
_symmetry_space_group_name_Hall '-P 2ybc'
_symmetry_space_group_name_H-M 'P 1 21/c 1'
_atom_sites_solution_hydrogens geom
_atom_sites_solution_primary direct
_atom_sites_solution_secondary difmap
_audit_creation_method SHELXL-97
_cell_angle_alpha 90
_cell_angle_beta 95.400(2)
_cell_angle_gamma 90
_cell_formula_units_Z 4
_cell_length_a 14.0623(6)
_cell_length_b 14.1723(8)
_cell_length_c 6.2357(3)
_cell_measurement_reflns_used 1395
_cell_measurement_temperature 296(2)
_cell_measurement_theta_max 25.25
_cell_measurement_theta_min 2.04
_cell_volume 1237.23(11)
_computing_cell_refinement 'SAINT (Bruker, 2009)'
_computing_data_collection 'APEX2 (Bruker, 2009)'
_computing_data_reduction 'SAINT (Bruker, 2009)'
_computing_molecular_graphics 'ORTEP-3 for Windows (Farrugia, 1997) and PLATON (Spek, 2009)'
_computing_publication_material 'WinGX (Farrugia, 1999) and PLATON (Spek, 2009)'
_computing_structure_refinement 'SHELXL97 (Sheldrick, 2008)'
_computing_structure_solution 'SHELXS97 (Sheldrick, 2008)'
_diffrn_ambient_temperature 296(2)
_diffrn_detector_area_resol_mean 8.10
_diffrn_measured_fraction_theta_full 0.999
_diffrn_measured_fraction_theta_max 0.999
_diffrn_measurement_device_type 'Bruker Kappa APEXII CCD'
_diffrn_measurement_method \w
_diffrn_radiation_monochromator graphite
_diffrn_radiation_source 'fine-focus sealed tube'
_diffrn_radiation_type MoK\a
_diffrn_radiation_wavelength 0.71073
_diffrn_reflns_av_R_equivalents 0.0412
_diffrn_reflns_av_sigmaI/netI 0.0370
_diffrn_reflns_limit_h_max 16
_diffrn_reflns_limit_h_min -16
_diffrn_reflns_limit_k_max 17
_diffrn_reflns_limit_k_min -17
_diffrn_reflns_limit_l_max 7
_diffrn_reflns_limit_l_min -7
_diffrn_reflns_number 9733
_diffrn_reflns_theta_full 25.25
_diffrn_reflns_theta_max 25.25
_diffrn_reflns_theta_min 2.04
_diffrn_standards_number 0
_exptl_absorpt_coefficient_mu 0.099
_exptl_absorpt_correction_T_max 0.985
_exptl_absorpt_correction_T_min 0.976
_exptl_absorpt_correction_type multi-scan
_exptl_absorpt_process_details '(SADABS; Bruker, 2005)'
_exptl_crystal_colour yellow
_exptl_crystal_density_diffrn 1.376
_exptl_crystal_density_method 'not measured'
_exptl_crystal_description prism
_exptl_crystal_F_000 536
_exptl_crystal_size_max 0.25
_exptl_crystal_size_mid 0.22
_exptl_crystal_size_min 0.20
_refine_diff_density_max 0.198
_refine_diff_density_min -0.181
_refine_ls_extinction_coef 0.0052(14)
_refine_ls_extinction_expression Fc^*^=kFc[1+0.001xFc^2^\l^3^/sin(2\q)]^-1/4^
_refine_ls_extinction_method 'SHELXL97 (Sheldrick, 2008)'
_refine_ls_goodness_of_fit_ref 1.034
_refine_ls_hydrogen_treatment mixed
_refine_ls_matrix_type full
_refine_ls_number_parameters 181
_refine_ls_number_reflns 2238
_refine_ls_number_restraints 0
_refine_ls_restrained_S_all 1.034
_refine_ls_R_factor_all 0.0871
_refine_ls_R_factor_gt 0.0486
_refine_ls_shift/su_max 0.000
_refine_ls_shift/su_mean 0.000
_refine_ls_structure_factor_coef Fsqd
_refine_ls_weighting_details 'calc w=1/[\s^2^(Fo^2^)+(0.0558P)^2^+0.2667P] where P=(Fo^2^+2Fc^2^)/3'
_refine_ls_weighting_scheme calc
_refine_ls_wR_factor_gt 0.1124
_refine_ls_wR_factor_ref 0.1326
_reflns_number_gt 1395
_reflns_number_total 2238
_reflns_threshold_expression I>2\s(I)
_cod_data_source_file hb6352.cif
_cod_data_source_block I
_cod_original_sg_symbol_H-M 'P 21/c'
_cod_database_code 2231501
_cod_database_fobs_code 2231501

loop_
_symmetry_equiv_pos_site_id
_symmetry_equiv_pos_as_xyz
1 x,y,z
2 -x,1/2+y,1/2-z
3 -x,-y,-z
4 x,1/2-y,1/2+z

loop_
_atom_site_aniso_label
_atom_site_aniso_U_11
_atom_site_aniso_U_22
_atom_site_aniso_U_33
_atom_site_aniso_U_12
_atom_site_aniso_U_13
_atom_site_aniso_U_23
O1 0.0503(10) 0.0696(13) 0.0423(10) -0.0045(9) 0.0123(8) 0.0082(8)
O2 0.0349(10) 0.171(2) 0.0711(13) 0.0043(12) -0.0028(9) 0.0236(13)
O3 0.0485(10) 0.1043(16) 0.0511(11) -0.0035(9) 0.0110(8) 0.0189(10)
N1 0.0362(10) 0.0452(12) 0.0407(11) 0.0013(8) 0.0053(8) 0.0002(9)
N2 0.0361(10) 0.0681(14) 0.0454(12) -0.0001(10) 0.0039(9) 0.0003(10)
C1 0.0328(11) 0.0393(13) 0.0417(13) 0.0008(9) 0.0045(9) 0.0027(10)
C2 0.0424(12) 0.0507(15) 0.0435(13) 0.0027(11) 0.0094(10) -0.0063(11)
C3 0.0354(12) 0.0554(16) 0.0627(16) 0.0073(11) 0.0127(11) -0.0019(12)
C4 0.0390(12) 0.0473(15) 0.0524(14) 0.0023(10) 0.0008(10) 0.0044(12)
C5 0.0457(13) 0.0513(15) 0.0391(12) 0.0015(11) 0.0044(10) -0.0016(11)
C6 0.0387(12) 0.0489(14) 0.0424(13) 0.0016(10) 0.0100(10) -0.0003(11)
C7 0.0458(14) 0.086(2) 0.0776(19) 0.0041(14) -0.0102(13) -0.0008(16)
C8 0.0398(12) 0.0403(14) 0.0383(12) 0.0014(10) 0.0053(10) 0.0032(10)
C9 0.0350(11) 0.0356(12) 0.0351(12) -0.0005(9) 0.0030(9) 0.0003(9)
C10 0.0432(12) 0.0378(13) 0.0372(12) -0.0030(10) 0.0077(10) -0.0014(10)
C11 0.0537(14) 0.0440(14) 0.0309(11) -0.0015(11) 0.0005(10) 0.0046(10)
C12 0.0427(12) 0.0441(14) 0.0406(13) 0.0014(10) -0.0067(10) -0.0023(10)
C13 0.0351(11) 0.0422(14) 0.0378(12) -0.0019(9) 0.0055(9) -0.0025(10)
C14 0.0392(11) 0.0394(13) 0.0308(11) -0.0002(10) 0.0029(9) 0.0007(9)

loop_
_atom_site_type_symbol
_atom_site_label
_atom_site_fract_x
_atom_site_fract_y
_atom_site_fract_z
_atom_site_U_iso_or_equiv
_atom_site_thermal_displace_type
_atom_site_occupancy
_atom_site_disorder_group
O O1 0.18732(12) 0.66637(13) 0.3141(3) 0.0536(6) Uani 1.000 -16
O O2 -0.21627(11) 0.59616(18) 0.6085(3) 0.0928(9) Uani 1.000 -16
O O3 -0.13153(11) 0.55621(14) 0.8965(3) 0.0676(7) Uani 1.000 -16
N N1 0.28626(12) 0.62025(13) 0.6653(3) 0.0406(6) Uani 1.000 -16
N N2 -0.13922(12) 0.58577(15) 0.7115(3) 0.0499(7) Uani 1.000 -16
C C1 0.37651(14) 0.62162(15) 0.7884(3) 0.0379(7) Uani 1.000 -16
C C2 0.45601(14) 0.59352(16) 0.6902(4) 0.0452(8) Uani 1.000 -16
C C3 0.54536(15) 0.59847(17) 0.8003(4) 0.0507(9) Uani 1.000 -16
C C4 0.55810(15) 0.63374(16) 1.0085(4) 0.0465(8) Uani 1.000 -16
C C5 0.47796(15) 0.66189(16) 1.1032(3) 0.0453(8) Uani 1.000 -16
C C6 0.38783(14) 0.65645(16) 0.9965(3) 0.0429(8) Uani 1.000 -16
C C7 0.65595(16) 0.6427(2) 1.1264(4) 0.0708(10) Uani 1.000 -16
C C8 0.20829(14) 0.60487(15) 0.7508(3) 0.0394(7) Uani 1.000 -16
C C9 0.11702(14) 0.61460(15) 0.6278(3) 0.0353(7) Uani 1.000 -16
C C10 0.11017(15) 0.64786(15) 0.4120(3) 0.0392(7) Uani 1.000 -16
C C11 0.01983(15) 0.66214(15) 0.3029(3) 0.0431(8) Uani 1.000 -16
C C12 -0.06138(15) 0.64214(15) 0.3987(3) 0.0431(8) Uani 1.000 -16
C C13 -0.05334(14) 0.60742(15) 0.6096(3) 0.0382(7) Uani 1.000 -16
C C14 0.03375(13) 0.59379(15) 0.7226(3) 0.0365(7) Uani 1.000 -16
H H1 0.234(4) 0.652(3) 0.390(10) 0.0643 Uiso 0.60(4) -16
H H2 0.44905 0.57122 0.54928 0.0542 Uiso 1.000 -16
H H3 0.59813 0.57782 0.73398 0.0608 Uiso 1.000 -16
H H5 0.48500 0.68523 1.24322 0.0544 Uiso 1.000 -16
H H6 0.33496 0.67605 1.06375 0.0515 Uiso 1.000 -16
H H7A 0.65363 0.62414 1.27390 0.1061 Uiso 1.000 -16
H H7B 0.67695 0.70705 1.12087 0.1061 Uiso 1.000 -16
H H7C 0.69974 0.60270 1.05983 0.1061 Uiso 1.000 -16
H H8 0.21077 0.58713 0.89483 0.0472 Uiso 1.000 -16
H H11 0.01490 0.68561 0.16300 0.0517 Uiso 1.000 -16
H H12 -0.12117 0.65149 0.32459 0.0517 Uiso 1.000 -16
H H14 0.03733 0.57065 0.86269 0.0438 Uiso 1.000 -16
H H1A 0.274(5) 0.641(4) 0.518(13) 0.0487 Uiso 0.40(4) -16

loop_
_atom_type_symbol
_atom_type_description
_atom_type_scat_dispersion_real
_atom_type_scat_dispersion_imag
_atom_type_scat_source
C C 0.0033 0.0016 'International Tables Vol C Tables 4.2.6.8 and 6.1.1.4'
H H 0.0000 0.0000 'International Tables Vol C Tables 4.2.6.8 and 6.1.1.4'
N N 0.0061 0.0033 'International Tables Vol C Tables 4.2.6.8 and 6.1.1.4'
O O 0.0106 0.0060 'International Tables Vol C Tables 4.2.6.8 and 6.1.1.4'

loop_
_geom_angle_atom_site_label_1
_geom_angle_atom_site_label_2
_geom_angle_atom_site_label_3
_geom_angle
_geom_angle_publ_flag
C10 O1 H1 110(4) no
C1 N1 C8 122.22(18) no
O2 N2 O3 122.38(18) no
O3 N2 C13 118.87(17) no
O2 N2 C13 118.74(18) no
C8 N1 H1A 111(4) no
C1 N1 H1A 126(4) no
N1 C1 C2 118.38(18) no
N1 C1 C6 122.00(18) no
C2 C1 C6 119.45(19) no
C1 C2 C3 120.2(2) no
C2 C3 C4 121.1(2) no
C3 C4 C5 117.8(2) no
C3 C4 C7 121.3(2) no
C5 C4 C7 120.9(2) no
C4 C5 C6 121.92(19) no
C1 C6 C5 119.51(18) no
N1 C8 C9 121.13(18) no
C8 C9 C14 119.82(17) no
C8 C9 C10 120.96(18) no
C10 C9 C14 119.20(18) no
O1 C10 C9 121.23(19) no
O1 C10 C11 119.66(18) no
C9 C10 C11 119.11(18) no
C10 C11 C12 121.02(18) no
C11 C12 C13 119.13(19) no
N2 C13 C12 119.32(18) no
N2 C13 C14 119.13(17) no
C12 C13 C14 121.55(18) no
C9 C14 C13 119.96(18) no
C1 C2 H2 120.00 no
C3 C2 H2 120.00 no
C2 C3 H3 119.00 no
C4 C3 H3 119.00 no
C4 C5 H5 119.00 no
C6 C5 H5 119.00 no
C1 C6 H6 120.00 no
C5 C6 H6 120.00 no
C4 C7 H7A 109.00 no
C4 C7 H7B 109.00 no
C4 C7 H7C 109.00 no
H7A C7 H7B 109.00 no
H7A C7 H7C 109.00 no
H7B C7 H7C 109.00 no
N1 C8 H8 119.00 no
C9 C8 H8 119.00 no
C10 C11 H11 119.00 no
C12 C11 H11 119.00 no
C11 C12 H12 120.00 no
C13 C12 H12 120.00 no
C9 C14 H14 120.00 no
C13 C14 H14 120.00 no

loop_
_geom_bond_atom_site_label_1
_geom_bond_atom_site_label_2
_geom_bond_distance
_geom_bond_publ_flag
O1 C10 1.320(3) no
O2 N2 1.215(2) no
O3 N2 1.223(3) no
O1 H1 0.80(6) no
N1 C1 1.420(3) no
N1 C8 1.282(3) no
N2 C13 1.449(3) no
N1 H1A 0.96(8) no
C1 C2 1.383(3) no
C1 C6 1.384(3) no
C2 C3 1.376(3) no
C3 C4 1.387(3) no
C4 C5 1.380(3) no
C4 C7 1.503(3) no
C5 C6 1.377(3) no
C8 C9 1.439(3) no
C9 C14 1.392(3) no
C9 C10 1.421(3) no
C10 C11 1.398(3) no
C11 C12 1.367(3) no
C12 C13 1.399(3) no
C13 C14 1.368(3) no
C2 H2 0.9300 no
C3 H3 0.9300 no
C5 H5 0.9300 no
C6 H6 0.9300 no
C7 H7A 0.9600 no
C7 H7B 0.9600 no
C7 H7C 0.9600 no
C8 H8 0.9300 no
C11 H11 0.9300 no
C12 H12 0.9300 no
C14 H14 0.9300 no

loop_
_geom_hbond_atom_site_label_D
_geom_hbond_atom_site_label_H
_geom_hbond_atom_site_label_A
_geom_hbond_site_symmetry_A
_geom_hbond_distance_DH
_geom_hbond_distance_HA
_geom_hbond_distance_DA
_geom_hbond_angle_DHA
_geom_hbond_publ_flag
O1 H1 N1 . 0.80(6) 1.86(6) 2.566(3) 147(6) yes
N1 H1A O1 . 0.97(8) 1.71(7) 2.566(3) 146(6) yes
C5 H5 Cg1 4_565 0.93 2.84 3.515(2) 130 yes
C11 H11 Cg2 4_564 0.93 2.82 3.490(2) 130 yes

loop_
_geom_torsion_atom_site_label_1
_geom_torsion_atom_site_label_2
_geom_torsion_atom_site_label_3
_geom_torsion_atom_site_label_4
_geom_torsion
_geom_torsion_publ_flag
C8 N1 C1 C2 149.4(2) no
C8 N1 C1 C6 -35.4(3) no
C1 N1 C8 C9 172.72(19) no
O2 N2 C13 C12 1.9(3) no
O2 N2 C13 C14 -178.5(2) no
O3 N2 C13 C12 -179.4(2) no
O3 N2 C13 C14 0.3(3) no
N1 C1 C2 C3 176.6(2) no
C6 C1 C2 C3 1.3(3) no
N1 C1 C6 C5 -175.7(2) no
C2 C1 C6 C5 -0.5(3) no
C1 C2 C3 C4 -1.7(4) no
C2 C3 C4 C5 1.3(3) no
C2 C3 C4 C7 -177.7(2) no
C3 C4 C5 C6 -0.6(3) no
C7 C4 C5 C6 178.4(2) no
C4 C5 C6 C1 0.2(3) no
N1 C8 C9 C10 -4.4(3) no
N1 C8 C9 C14 177.4(2) no
C8 C9 C10 O1 3.4(3) no
C8 C9 C10 C11 -175.9(2) no
C14 C9 C10 O1 -178.4(2) no
C14 C9 C10 C11 2.3(3) no
C8 C9 C14 C13 176.8(2) no
C10 C9 C14 C13 -1.4(3) no
O1 C10 C11 C12 178.9(2) no
C9 C10 C11 C12 -1.8(3) no
C10 C11 C12 C13 0.4(3) no
C11 C12 C13 N2 -179.76(19) no
C11 C12 C13 C14 0.6(3) no
N2 C13 C14 C9 -179.70(19) no
C12 C13 C14 C9 0.0(3) no
